data_7154753
loop_
_publ_author_name
'Rawat, Varun'
'Press, Konstantin'
'Goldberg, Israel'
'Vigalok, Arkadi'

_publ_section_title
;
 Straightforward synthesis and catalytic applications of rigid N,O-type
 calixarene ligands.
;
_journal_issue 46
_journal_name_full 'Organic &amp; biomolecular chemistry'
_journal_page_first 11189
_journal_page_last 11193
_journal_paper_doi 10.1039/c5ob01987g
_journal_volume 13
_journal_year 2015
_chemical_formula_moiety 'C50 H60 N4 O2'
_chemical_formula_sum 'C50 H60 N4 O2'
_chemical_formula_weight 749.02
_chemical_name_systematic
; 
 ? 
;
_space_group_IT_number 15
_symmetry_cell_setting monoclinic
_symmetry_space_group_name_Hall '-C 2yc'
_symmetry_space_group_name_H-M 'C 1 2/c 1'
_atom_sites_solution_hydrogens geom
_atom_sites_solution_primary direct
_atom_sites_solution_secondary difmap
_audit_creation_method SHELXL-97
_audit_update_record
;
2015-09-24 deposited with the CCDC.
2015-10-12 downloaded from the CCDC.
;
_cell_angle_alpha 90.00
_cell_angle_beta 123.7240(10)
_cell_angle_gamma 90.00
_cell_formula_units_Z 4
_cell_length_a 21.9820(10)
_cell_length_b 12.4352(6)
_cell_length_c 19.3445(13)
_cell_measurement_reflns_used 3393
_cell_measurement_temperature 110(2)
_cell_measurement_theta_max 25.04
_cell_measurement_theta_min 1.98
_cell_volume 4398.0(4)
_computing_cell_refinement 'Saint, Bruker-AXS'
_computing_data_collection 'Apex2, Bruker-AXS'
_computing_data_reduction 'Saint, Bruker-AXS'
_computing_structure_refinement 'SHELXL-97 (Sheldrick, 2008)'
_computing_structure_solution 'SHELXTL-2013 (Sheldrick, 2008)'
_diffrn_ambient_temperature 110(2)
_diffrn_detector_area_resol_mean 1.75
_diffrn_measured_fraction_theta_full 0.998
_diffrn_measured_fraction_theta_max 0.998
_diffrn_measurement_device_type 'ApexDuo. Bruker-AXS'
_diffrn_measurement_method '1.0 deg. \f and \w scan'
_diffrn_radiation_monochromator graphite
_diffrn_radiation_source 'fine-focus sealed tube'
_diffrn_radiation_type MoK\a
_diffrn_radiation_wavelength 0.71073
_diffrn_reflns_av_R_equivalents 0.0282
_diffrn_reflns_av_sigmaI/netI 0.0216
_diffrn_reflns_limit_h_max 26
_diffrn_reflns_limit_h_min -25
_diffrn_reflns_limit_k_max 14
_diffrn_reflns_limit_k_min -14
_diffrn_reflns_limit_l_max 23
_diffrn_reflns_limit_l_min -21
_diffrn_reflns_number 16769
_diffrn_reflns_theta_full 25.04
_diffrn_reflns_theta_max 25.04
_diffrn_reflns_theta_min 1.98
_diffrn_standards_number 0
_exptl_absorpt_coefficient_mu 0.069
_exptl_absorpt_correction_T_max 0.9895
_exptl_absorpt_correction_T_min 0.9756
_exptl_absorpt_correction_type multi-scan
_exptl_absorpt_process_details 'Sadabs, Bruker-AXS'
_exptl_crystal_colour colorless
_exptl_crystal_density_diffrn 1.131
_exptl_crystal_density_method 'not measured'
_exptl_crystal_description plate
_exptl_crystal_F_000 1616
_exptl_crystal_size_max 0.35
_exptl_crystal_size_mid 0.30
_exptl_crystal_size_min 0.15
_refine_diff_density_max 0.427
_refine_diff_density_min -0.318
_refine_diff_density_rms 0.030
_refine_ls_extinction_method none
_refine_ls_goodness_of_fit_ref 0.984
_refine_ls_hydrogen_treatment constr
_refine_ls_matrix_type full
_refine_ls_number_parameters 266
_refine_ls_number_reflns 3883
_refine_ls_number_restraints 0
_refine_ls_restrained_S_all 0.984
_refine_ls_R_factor_all 0.0781
_refine_ls_R_factor_gt 0.0705
_refine_ls_shift/su_max 0.016
_refine_ls_shift/su_mean 0.000
_refine_ls_structure_factor_coef Fsqd
_refine_ls_weighting_details 'calc w=1/[\s^2^(Fo^2^)+(0.1352P)^2^+13.2560P] where P=(Fo^2^+2Fc^2^)/3'
_refine_ls_weighting_scheme calc
_refine_ls_wR_factor_gt 0.2080
_refine_ls_wR_factor_ref 0.2185
_reflns_number_gt 3393
_reflns_number_total 3883
_reflns_threshold_expression >2sigma(I)
_cod_data_source_file c5ob01987g2.cif
_cod_data_source_block ar114
_cod_depositor_comments 'Adding full bibliography for 7154751--7154753.cif.'
_cod_original_sg_symbol_H-M 'C 2/c'
_cod_database_code 7154753

loop_
_symmetry_equiv_pos_as_xyz
'x, y, z'
'-x, y, -z+1/2'
'x+1/2, y+1/2, z'
'-x+1/2, y+1/2, -z+1/2'
'-x, -y, -z'
'x, -y, z-1/2'
'-x+1/2, -y+1/2, -z'
'x+1/2, -y+1/2, z-1/2'

loop_
_atom_site_label
_atom_site_type_symbol
_atom_site_fract_x
_atom_site_fract_y
_atom_site_fract_z
_atom_site_U_iso_or_equiv
_atom_site_adp_type
_atom_site_occupancy
_atom_site_symmetry_multiplicity
_atom_site_calc_flag
_atom_site_refinement_flags
_atom_site_disorder_assembly
O1 O 0.92203(9) 0.45888(14) 0.23866(10) 0.0225(4) Uani 1 1 d . A
H44 H 0.9548 0.489 0.282 0.027 Uiso 1 1 d . .
N1 N 0.91207(10) 0.50623(16) 0.07331(12) 0.0201(5) Uani 1 1 d . .
N2 N 0.96420(11) 0.57062(17) 0.13326(13) 0.0245(5) Uani 1 1 d . .
C1 C 0.6763(3) 0.2989(4) 0.2856(3) 0.0790(14) Uani 1 1 d . A
H24 H 0.6378 0.2643 0.2888 0.119 Uiso 1 1 calc R .
H1 H 0.6554 0.3594 0.2467 0.119 Uiso 1 1 calc R .
H23 H 0.7148 0.3253 0.3408 0.119 Uiso 1 1 calc R .
C2 C 0.71151(19) 0.2102(3) 0.2527(2) 0.0606(12) Uani 1 1 d . .
C3 C 0.77133(14) 0.2694(2) 0.24984(16) 0.0289(6) Uani 1 1 d . A
C4 C 0.83462(13) 0.3053(2) 0.32289(15) 0.0250(6) Uani 1 1 d . .
H27 H 0.8416 0.2867 0.3745 0.030 Uiso 1 1 calc R A
C5 C 0.88806(12) 0.36690(18) 0.32410(14) 0.0190(5) Uani 1 1 d . A
C6 C 0.95807(12) 0.39760(19) 0.40663(14) 0.0204(5) Uani 1 1 d . .
H13 H 0.9657 0.4763 0.4085 0.024 Uiso 1 1 calc R A
H20 H 0.9535 0.3780 0.4532 0.024 Uiso 1 1 calc R .
C7 C 0.97666(12) 0.33909(19) 0.08387(13) 0.0181(5) Uani 1 1 d . .
C8 C 0.91831(12) 0.39100(18) 0.08022(13) 0.0174(5) Uani 1 1 d . .
C9 C 0.86649(12) 0.33236(19) 0.08499(13) 0.0174(5) Uani 1 1 d . .
C10 C 0.80767(12) 0.38407(19) 0.09272(13) 0.0189(5) Uani 1 1 d . .
H14 H 0.8101 0.4632 0.0888 0.023 Uiso 1 1 calc R .
H25 H 0.7590 0.3600 0.0459 0.023 Uiso 1 1 calc R .
C11 C 0.81621(12) 0.35588(18) 0.17381(14) 0.0180(5) Uani 1 1 d . A
C12 C 0.76452(12) 0.29462(19) 0.17551(14) 0.0217(5) Uani 1 1 d . .
H26 H 0.7232 0.2690 0.1246 0.026 Uiso 1 1 calc R A
C13 C 0.64771(17) 0.1775(3) 0.1704(2) 0.0501(9) Uani 1 1 d . A
H21 H 0.6126 0.1390 0.1774 0.075 Uiso 1 1 calc R .
H22 H 0.6640 0.1303 0.1431 0.075 Uiso 1 1 calc R .
H2 H 0.6243 0.2416 0.1361 0.075 Uiso 1 1 calc R .
C14 C 0.86943(15) 0.6706(2) 0.03696(17) 0.0304(6) Uani 1 1 d . .
H3 H 0.8395 0.7313 0.0086 0.036 Uiso 1 1 calc R .
C15 C 0.93810(15) 0.6699(2) 0.11087(17) 0.0283(6) Uani 1 1 d . .
H16 H 0.9633 0.7326 0.1416 0.034 Uiso 1 1 calc R .
C17 C 0.87116(12) 0.22032(19) 0.08745(13) 0.0192(5) Uani 1 1 d . .
H18 H 0.8364 0.1800 0.0912 0.023 Uiso 1 1 calc R .
C18 C 0.92473(12) 0.16568(19) 0.08458(13) 0.0198(5) Uani 1 1 d . .
C19 C 0.92754(13) 0.0422(2) 0.08097(16) 0.0269(6) Uani 1 1 d . .
C20 C 0.87423(15) -0.0125(2) 0.09760(19) 0.0348(7) Uani 1 1 d . .
H6 H 0.8852 0.0104 0.1519 0.052 Uiso 1 1 calc R .
H4 H 0.8795 -0.0907 0.0974 0.052 Uiso 1 1 calc R .
H5 H 0.8240 0.0080 0.0542 0.052 Uiso 1 1 calc R .
C21 C 0.90667(17) 0.0109(2) -0.00655(18) 0.0381(7) Uani 1 1 d . .
H7 H 0.8567 0.0349 -0.0478 0.057 Uiso 1 1 calc R .
H8 H 0.9095 -0.0674 -0.0099 0.057 Uiso 1 1 calc R .
H9 H 0.9405 0.0452 -0.0177 0.057 Uiso 1 1 calc R .
C22 C 1.00541(15) 0.0019(2) 0.14603(19) 0.0373(7) Uani 1 1 d . .
H11 H 1.0195 0.0247 0.2016 0.056 Uiso 1 1 calc R .
H12 H 1.0397 0.0321 0.1339 0.056 Uiso 1 1 calc R .
H10 H 1.0065 -0.0768 0.1440 0.056 Uiso 1 1 calc R .
C23 C 0.97751(12) 0.22753(19) 0.08402(14) 0.0202(5) Uani 1 1 d . .
H19 H 1.0155 0.1917 0.0837 0.024 Uiso 1 1 calc R .
C24 C 0.87721(12) 0.39492(18) 0.24789(14) 0.0171(5) Uani 1 1 d . .
C25 C 0.85413(14) 0.5649(2) 0.01372(15) 0.0258(6) Uani 1 1 d . .
H17 H 0.8112 0.5376 -0.0348 0.031 Uiso 1 1 calc R .
C16 C 0.7365(2) 0.1368(5) 0.3182(3) 0.066(2) Uani 1 1 d . .
H16A H 0.6948 0.0984 0.3118 0.099 Uiso 1 1 calc R .
H16B H 0.7625 0.1756 0.3712 0.099 Uiso 1 1 calc R .
H16C H 0.7698 0.0851 0.3173 0.099 Uiso 1 1 calc R .

loop_
_atom_site_aniso_label
_atom_site_aniso_U_11
_atom_site_aniso_U_22
_atom_site_aniso_U_33
_atom_site_aniso_U_23
_atom_site_aniso_U_13
_atom_site_aniso_U_12
O1 0.0185(9) 0.0292(10) 0.0180(8) -0.0044(7) 0.0090(7) -0.0089(7)
N1 0.0172(10) 0.0193(10) 0.0221(10) -0.0006(8) 0.0098(9) 0.0016(8)
N2 0.0257(11) 0.0204(11) 0.0247(10) 0.0002(8) 0.0124(9) -0.0004(8)
C1 0.065(3) 0.092(3) 0.101(4) -0.014(3) 0.060(3) -0.017(2)
C2 0.0428(18) 0.084(3) 0.0345(17) 0.0115(17) 0.0084(14) -0.0383(19)
C3 0.0254(13) 0.0295(14) 0.0251(13) 0.0017(10) 0.0098(11) -0.0084(11)
C4 0.0245(13) 0.0270(13) 0.0200(12) 0.0027(10) 0.0102(10) -0.0050(10)
C5 0.0177(11) 0.0171(11) 0.0206(11) -0.0022(9) 0.0097(10) -0.0002(9)
C6 0.0194(11) 0.0235(12) 0.0183(11) -0.0030(9) 0.0104(10) -0.0047(9)
C7 0.0169(11) 0.0226(12) 0.0115(10) 0.0004(8) 0.0058(9) 0.0029(9)
C8 0.0171(11) 0.0173(12) 0.0128(10) -0.0008(8) 0.0051(9) 0.0021(8)
C9 0.0147(11) 0.0227(12) 0.0100(10) -0.0021(8) 0.0038(9) 0.0004(9)
C10 0.0143(11) 0.0206(12) 0.0171(11) -0.0019(9) 0.0059(9) 0.0013(9)
C11 0.0172(11) 0.0154(11) 0.0201(11) -0.0006(9) 0.0096(9) 0.0033(9)
C12 0.0185(11) 0.0191(12) 0.0200(12) -0.0032(9) 0.0061(10) -0.0030(9)
C13 0.0323(16) 0.067(2) 0.0435(18) 0.0057(16) 0.0164(14) -0.0219(15)
C14 0.0370(15) 0.0242(13) 0.0330(14) 0.0112(11) 0.0213(12) 0.0128(11)
C15 0.0345(14) 0.0171(12) 0.0355(14) 0.0017(10) 0.0207(12) 0.0024(10)
C17 0.0167(11) 0.0225(12) 0.0131(11) -0.0025(9) 0.0049(9) -0.0021(9)
C18 0.0180(11) 0.0212(13) 0.0122(10) -0.0014(8) 0.0033(9) 0.0012(9)
C19 0.0216(12) 0.0192(13) 0.0299(13) -0.0006(10) 0.0079(11) 0.0029(10)
C20 0.0270(14) 0.0198(13) 0.0463(16) 0.0059(11) 0.0134(13) 0.0025(10)
C21 0.0377(16) 0.0260(14) 0.0416(17) -0.0140(12) 0.0163(13) 0.0017(12)
C22 0.0274(14) 0.0269(14) 0.0462(17) 0.0089(12) 0.0134(13) 0.0072(11)
C23 0.0185(11) 0.0215(12) 0.0169(11) -0.0015(9) 0.0076(9) 0.0054(9)
C24 0.0147(11) 0.0159(11) 0.0216(11) -0.0011(9) 0.0106(9) 0.0023(8)
C25 0.0269(13) 0.0290(13) 0.0212(12) 0.0076(10) 0.0131(10) 0.0074(10)
C16 0.042(2) 0.070(5) 0.046(2) 0.023(3) 0.0019(19) -0.019(3)

loop_
_atom_type_symbol
_atom_type_description
_atom_type_scat_dispersion_real
_atom_type_scat_dispersion_imag
_atom_type_scat_source
C C 0.0033 0.0016 'International Tables Vol C Tables 4.2.6.8 and 6.1.1.4'
H H 0.0000 0.0000 'International Tables Vol C Tables 4.2.6.8 and 6.1.1.4'
N N 0.0061 0.0033 'International Tables Vol C Tables 4.2.6.8 and 6.1.1.4'
O O 0.0106 0.0060 'International Tables Vol C Tables 4.2.6.8 and 6.1.1.4'

loop_
_geom_angle_atom_site_label_1
_geom_angle_atom_site_label_2
_geom_angle_atom_site_label_3
_geom_angle
_geom_angle_site_symmetry_1
_geom_angle_site_symmetry_3
C24 O1 H44 115 . .
N2 N1 C25 111.0(2) . .
N2 N1 C8 121.28(19) . .
C25 N1 C8 127.5(2) . .
C15 N2 N1 105.3(2) . .
C2 C1 H24 109.5 . .
C2 C1 H1 109.5 . .
H24 C1 H1 109.5 . .
C2 C1 H23 109.5 . .
H24 C1 H23 109.5 . .
H1 C1 H23 109.5 . .
C16 C2 C13 117.1(3) . .
C16 C2 C3 115.5(3) . .
C13 C2 C3 114.3(3) . .
C16 C2 C1 96.8(4) . .
C13 C2 C1 103.3(3) . .
C3 C2 C1 106.6(3) . .
C4 C3 C12 116.6(2) . .
C4 C3 C2 120.6(2) . .
C12 C3 C2 122.7(2) . .
C5 C4 C3 123.4(2) . .
C5 C4 H27 118.3 . .
C3 C4 H27 118.3 . .
C4 C5 C24 118.1(2) . .
C4 C5 C6 120.4(2) . .
C24 C5 C6 121.5(2) . .
C7 C6 C5 109.92(18) 2_755 .
C7 C6 H13 109.7 2_755 .
C5 C6 H13 109.7 . .
C7 C6 H20 109.7 2_755 .
C5 C6 H20 109.7 . .
H13 C6 H20 108.2 . .
C23 C7 C8 118.1(2) . .
C23 C7 C6 117.8(2) . 2_755
C8 C7 C6 124.0(2) . 2_755
C9 C8 C7 120.8(2) . .
C9 C8 N1 119.1(2) . .
C7 C8 N1 120.0(2) . .
C17 C9 C8 118.4(2) . .
C17 C9 C10 117.9(2) . .
C8 C9 C10 123.6(2) . .
C11 C10 C9 112.34(18) . .
C11 C10 H14 109.1 . .
C9 C10 H14 109.1 . .
C11 C10 H25 109.1 . .
C9 C10 H25 109.1 . .
H14 C10 H25 107.9 . .
C12 C11 C24 120.0(2) . .
C12 C11 C10 121.4(2) . .
C24 C11 C10 118.6(2) . .
C11 C12 C3 121.9(2) . .
C11 C12 H26 119.1 . .
C3 C12 H26 119.1 . .
C2 C13 H21 109.5 . .
C2 C13 H22 109.5 . .
H21 C13 H22 109.5 . .
C2 C13 H2 109.5 . .
H21 C13 H2 109.5 . .
H22 C13 H2 109.5 . .
C25 C14 C15 105.1(2) . .
C25 C14 H3 127.4 . .
C15 C14 H3 127.4 . .
N2 C15 C14 111.6(2) . .
N2 C15 H16 124.2 . .
C14 C15 H16 124.2 . .
C18 C17 C9 122.4(2) . .
C18 C17 H18 118.8 . .
C9 C17 H18 118.8 . .
C17 C18 C23 117.2(2) . .
C17 C18 C19 123.1(2) . .
C23 C18 C19 119.6(2) . .
C20 C19 C21 108.8(2) . .
C20 C19 C18 112.2(2) . .
C21 C19 C18 107.9(2) . .
C20 C19 C22 108.4(2) . .
C21 C19 C22 109.5(2) . .
C18 C19 C22 110.0(2) . .
C19 C20 H6 109.5 . .
C19 C20 H4 109.5 . .
H6 C20 H4 109.5 . .
C19 C20 H5 109.5 . .
H6 C20 H5 109.5 . .
H4 C20 H5 109.5 . .
C19 C21 H7 109.5 . .
C19 C21 H8 109.5 . .
H7 C21 H8 109.5 . .
C19 C21 H9 109.5 . .
H7 C21 H9 109.5 . .
H8 C21 H9 109.5 . .
C19 C22 H11 109.5 . .
C19 C22 H12 109.5 . .
H11 C22 H12 109.5 . .
C19 C22 H10 109.5 . .
H11 C22 H10 109.5 . .
H12 C22 H10 109.5 . .
C7 C23 C18 122.7(2) . .
C7 C23 H19 118.7 . .
C18 C23 H19 118.7 . .
O1 C24 C11 115.0(2) . .
O1 C24 C5 125.0(2) . .
C11 C24 C5 119.9(2) . .
N1 C25 C14 107.0(2) . .
N1 C25 H17 126.5 . .
C14 C25 H17 126.5 . .
C2 C16 H16A 109.5 . .
C2 C16 H16B 109.5 . .
C2 C16 H16C 109.5 . .

loop_
_geom_bond_atom_site_label_1
_geom_bond_atom_site_label_2
_geom_bond_distance
_geom_bond_site_symmetry_2
O1 C24 1.353(3) .
O1 H44 0.84 .
N1 N2 1.350(3) .
N1 C25 1.361(3) .
N1 C8 1.439(3) .
N2 C15 1.328(3) .
C1 C2 1.665(7) .
C1 H24 0.9800 .
C1 H1 0.9800 .
C1 H23 0.9800 .
C2 C16 1.402(5) .
C2 C13 1.479(4) .
C2 C3 1.535(4) .
C3 C4 1.396(3) .
C3 C12 1.396(4) .
C4 C5 1.392(3) .
C4 H27 0.9500 .
C5 C24 1.400(3) .
C5 C6 1.528(3) .
C6 C7 1.526(3) 2_755
C6 H13 0.9900 .
C6 H20 0.9900 .
C7 C23 1.387(3) .
C7 C8 1.402(3) .
C7 C6 1.526(3) 2_755
C8 C9 1.398(3) .
C9 C17 1.396(3) .
C9 C10 1.524(3) .
C10 C11 1.514(3) .
C10 H14 0.9900 .
C10 H25 0.9900 .
C11 C12 1.384(3) .
C11 C24 1.398(3) .
C12 H26 0.9500 .
C13 H21 0.9800 .
C13 H22 0.9800 .
C13 H2 0.9800 .
C14 C25 1.369(4) .
C14 C15 1.388(4) .
C14 H3 0.9500 .
C15 H16 0.9500 .
C17 C18 1.387(3) .
C17 H18 0.9500 .
C18 C23 1.397(3) .
C18 C19 1.539(3) .
C19 C20 1.536(4) .
C19 C21 1.538(4) .
C19 C22 1.541(4) .
C20 H6 0.9800 .
C20 H4 0.9800 .
C20 H5 0.9800 .
C21 H7 0.9800 .
C21 H8 0.9800 .
C21 H9 0.9800 .
C22 H11 0.9800 .
C22 H12 0.9800 .
C22 H10 0.9800 .
C23 H19 0.9500 .
C25 H17 0.9500 .
C16 H16A 0.9800 .
C16 H16B 0.9800 .
C16 H16C 0.9800 .

loop_
_geom_hbond_atom_site_label_D
_geom_hbond_atom_site_label_H
_geom_hbond_atom_site_label_A
_geom_hbond_distance_DH
_geom_hbond_distance_HA
_geom_hbond_distance_DA
_geom_hbond_angle_DHA
_geom_hbond_site_symmetry_A
O1 H44 N2 0.84 1.91 2.728(3) 168 2_755
